data_2011078
loop_
_publ_author_name
'Nesterov, Vladimir N.'
'Viltchinskaia, Elena A.'

_publ_section_title 6-Amino-5,5,7-tricyano-3,3a,4,5-tetrahydro-2<i>H</i>-indene-4-spirocyclopentane
_journal_issue 7
_journal_name_full 'Acta Crystallographica Section C'
_journal_page_first 872
_journal_page_last 873
_journal_paper_doi 10.1107/S0108270100004832
_journal_volume 56
_journal_year 2000
_chemical_formula_moiety 'C16 H16 N4'
_chemical_formula_sum 'C16 H16 N4'
_chemical_formula_weight 264.33
_chemical_name_systematic
;
 ?
;
_space_group_IT_number 2
_symmetry_cell_setting triclinic
_symmetry_space_group_name_Hall '-P 1'
_symmetry_space_group_name_H-M 'P -1'
_audit_creation_method SHELXL-97
_cell_angle_alpha 93.35(4)
_cell_angle_beta 90.89(4)
_cell_angle_gamma 92.88(4)
_cell_formula_units_Z 2
_cell_length_a 6.417(3)
_cell_length_b 8.963(4)
_cell_length_c 11.902(6)
_cell_measurement_reflns_used 24
_cell_measurement_temperature 193(2)
_cell_measurement_theta_max 12
_cell_measurement_theta_min 11
_cell_volume 682.4(6)
_computing_cell_refinement P3
_computing_data_collection 'P3 (Siemens, 1989)'
_computing_data_reduction 'SHELXTL (Sheldrick, 1994)'
_computing_molecular_graphics SHELXTL
_computing_publication_material SHELXL97
_computing_structure_refinement 'SHELXL97 (Sheldrick, 1997)'
_computing_structure_solution 'SHELXS97 (Sheldrick, 1990)'
_diffrn_ambient_temperature 193(2)
_diffrn_measured_fraction_theta_full .970
_diffrn_measured_fraction_theta_max .970
_diffrn_measurement_device_type 'Siemens P3/PC'
_diffrn_measurement_method '\q/2\q scan'
_diffrn_radiation_monochromator graphite
_diffrn_radiation_source 'fine-focus sealed tube'
_diffrn_radiation_type MoK\a
_diffrn_radiation_wavelength .71073
_diffrn_reflns_av_R_equivalents .029
_diffrn_reflns_av_sigmaI/netI .045
_diffrn_reflns_limit_h_max 8
_diffrn_reflns_limit_h_min -8
_diffrn_reflns_limit_k_max 11
_diffrn_reflns_limit_k_min -11
_diffrn_reflns_limit_l_max 15
_diffrn_reflns_limit_l_min -15
_diffrn_reflns_number 3498
_diffrn_reflns_theta_full 28.06
_diffrn_reflns_theta_max 28.06
_diffrn_reflns_theta_min 3.43
_diffrn_standards_decay_% 5
_diffrn_standards_interval_count 97
_diffrn_standards_number 3
_exptl_absorpt_coefficient_mu .080
_exptl_absorpt_correction_type none
_exptl_crystal_colour colourless
_exptl_crystal_density_diffrn 1.286
_exptl_crystal_density_method 'not measured'
_exptl_crystal_description 'parallelepiped prism'
_exptl_crystal_F_000 280
_exptl_crystal_size_max .50
_exptl_crystal_size_mid .35
_exptl_crystal_size_min .25
_refine_diff_density_max .27
_refine_diff_density_min -.17
_refine_ls_extinction_method none
_refine_ls_goodness_of_fit_ref 1.024
_refine_ls_hydrogen_treatment refall
_refine_ls_matrix_type full
_refine_ls_number_parameters 245
_refine_ls_number_reflns 3216
_refine_ls_number_restraints 0
_refine_ls_restrained_S_all 1.024
_refine_ls_R_factor_all .0744
_refine_ls_R_factor_gt .0473
_refine_ls_shift/su_max .004
_refine_ls_shift/su_mean .001
_refine_ls_structure_factor_coef Fsqd
_refine_ls_weighting_details 'calc w = 1/[\s^2^(Fo^2^)+(0.055P)^2^+0.20P] where P=(Fo^2^+2Fc^2^)/3'
_refine_ls_weighting_scheme calc
_refine_ls_wR_factor_ref .122
_reflns_number_gt 2400
_reflns_number_total 3216
_reflns_threshold_expression I>2\s(I)
_cod_data_source_file bm1407.cif
_cod_data_source_block I
_cod_depositor_comments
;
The following automatic conversions were performed:
'_symmetry_cell_setting' value 'Triclinic' changed to 'triclinic'
according to '/home/saulius/struct/CIF-dictionaries/cif_core.dic'
dictionary named 'cif_core.dic' version 2.4.1 from 2010-06-29.

Automatic conversion script
Id: cif_fix_enum 1527 2010-12-29 10:47:43Z saulius 

The following automatic conversions were performed:

'_symmetry_cell_setting' value 'Triclinic' changed to 'triclinic'
according to /home/saulius/struct/CIF-dictionaries/cif_core.dic
dictionary named 'cif_core.dic' version 2.4.1 from 2010-06-29.

Automatic conversion script
Id: cif_fix_values 1715 2011-07-08 13:25:40Z adriana 
;
_cod_original_sg_symbol_H-M P-1
_cod_database_code 2011078
_cod_database_fobs_code 2011078

loop_
_symmetry_equiv_pos_as_xyz
'x, y, z'
'-x, -y, -z'

loop_
_atom_site_label
_atom_site_fract_x
_atom_site_fract_y
_atom_site_fract_z
_atom_site_U_iso_or_equiv
_atom_site_adp_type
_atom_site_calc_flag
_atom_site_refinement_flags
_atom_site_occupancy
_atom_site_disorder_assembly
_atom_site_disorder_group
_atom_site_type_symbol
N1 .3093(2) .76596(15) .42156(12) .0285(3) Uani d . 1 . . N
N2 .2241(3) 1.02541(17) .22712(14) .0422(4) Uani d . 1 . . N
N3 -.2449(2) .93172(15) .45577(12) .0335(3) Uani d . 1 . . N
N4 .3518(2) .37751(15) .44728(12) .0350(3) Uani d . 1 . . N
C1 .1424(2) .70019(15) .36676(11) .0214(3) Uani d . 1 . . C
C2 .0948(2) .54913(15) .35809(12) .0223(3) Uani d . 1 . . C
C2A -.0880(2) .48318(16) .29893(12) .0240(3) Uani d . 1 . . C
C3 -.1461(3) .33856(18) .27656(14) .0317(3) Uani d . 1 . . C
C4 -.3478(3) .32078(19) .21135(16) .0365(4) Uani d . 1 . . C
C5 -.3813(3) .47985(19) .17435(16) .0360(4) Uani d . 1 . . C
C5A -.2448(2) .58567(16) .25528(12) .0253(3) Uani d . 1 . . C
C6 -.1355(2) .72511(16) .20727(12) .0239(3) Uani d . 1 . . C
C7 -.0012(2) .80486(15) .30746(11) .0215(3) Uani d . 1 . . C
C8 -.2932(3) .83275(19) .16157(14) .0325(4) Uani d . 1 . . C
C9 -.2928(4) .8039(3) .03414(16) .0499(5) Uani d . 1 . . C
C10 -.0713(4) .7701(3) .00784(16) .0521(6) Uani d . 1 . . C
C11 .0057(3) .68415(19) .10640(13) .0311(3) Uani d . 1 . . C
C12 .1284(2) .93017(16) .26289(13) .0271(3) Uani d . 1 . . C
C13 -.1394(2) .87512(15) .39206(12) .0236(3) Uani d . 1 . . C
C14 .2361(2) .45343(16) .40849(12) .0249(3) Uani d . 1 . . C
H11 .322(3) .869(2) .4362(16) .033(5) Uiso d . 1 . . H
H12 .395(3) .712(2) .4665(17) .040(5) Uiso d . 1 . . H
H3 -.071(3) .258(2) .3011(18) .044(5) Uiso d . 1 . . H
H41 -.458(4) .284(2) .2584(19) .052(6) Uiso d . 1 . . H
H42 -.342(3) .253(2) .1469(19) .046(6) Uiso d . 1 . . H
H51 -.328(3) .487(2) .098(2) .046(6) Uiso d . 1 . . H
H52 -.530(3) .509(2) .1765(17) .042(5) Uiso d . 1 . . H
H5A -.328(3) .621(2) .3202(15) .029(4) Uiso d . 1 . . H
H81 -.241(3) .938(2) .1822(18) .045(5) Uiso d . 1 . . H
H82 -.432(3) .816(2) .1959(17) .042(5) Uiso d . 1 . . H
H91 -.385(5) .709(3) .012(2) .083(9) Uiso d . 1 . . H
H92 -.326(4) .892(3) -.001(2) .058(6) Uiso d . 1 . . H
H101 .019(4) .874(3) .005(2) .068(7) Uiso d . 1 . . H
H102 -.053(4) .719(3) -.065(2) .066(7) Uiso d . 1 . . H
H111 -.004(3) .572(2) .0898(16) .039(5) Uiso d . 1 . . H
H112 .163(3) .709(2) .1245(18) .048(6) Uiso d . 1 . . H

loop_
_atom_site_aniso_label
_atom_site_aniso_U_11
_atom_site_aniso_U_22
_atom_site_aniso_U_33
_atom_site_aniso_U_12
_atom_site_aniso_U_13
_atom_site_aniso_U_23
N1 .0281(6) .0208(6) .0363(7) .0045(5) -.0097(5) -.0016(5)
N2 .0463(9) .0345(8) .0466(9) -.0010(7) .0010(7) .0128(7)
N3 .0327(7) .0282(7) .0386(7) .0031(6) .0044(6) -.0081(6)
N4 .0398(8) .0259(7) .0399(8) .0062(6) -.0087(6) .0051(6)
C1 .0224(7) .0217(7) .0205(6) .0066(5) .0003(5) .0007(5)
C2 .0246(7) .0198(6) .0229(7) .0050(5) .0000(5) .0011(5)
C2A .0260(7) .0230(7) .0230(7) .0030(5) .0010(5) .0003(5)
C3 .0370(9) .0233(7) .0342(8) .0013(6) -.0004(7) -.0018(6)
C4 .0360(9) .0301(8) .0414(9) -.0038(7) -.0021(7) -.0087(7)
C5 .0341(9) .0338(9) .0385(9) .0001(7) -.0102(7) -.0080(7)
C5A .0244(7) .0250(7) .0261(7) .0030(6) -.0023(6) -.0038(5)
C6 .0266(7) .0241(7) .0210(6) .0068(5) -.0038(5) -.0022(5)
C7 .0237(7) .0186(6) .0226(6) .0048(5) .0002(5) -.0002(5)
C8 .0342(9) .0327(8) .0311(8) .0116(7) -.0083(7) .0013(6)
C9 .0683(14) .0505(12) .0324(9) .0177(11) -.0149(9) .0074(8)
C10 .0811(16) .0515(12) .0269(9) .0243(11) .0085(9) .0095(8)
C11 .0384(9) .0324(8) .0229(7) .0085(7) .0040(6) -.0021(6)
C12 .0297(7) .0237(7) .0285(7) .0063(6) -.0012(6) .0031(6)
C13 .0248(7) .0188(6) .0267(7) .0020(5) -.0034(6) -.0014(5)
C14 .0301(7) .0202(7) .0243(7) .0013(6) -.0018(6) .0010(5)

loop_
_atom_type_symbol
_atom_type_description
_atom_type_scat_dispersion_real
_atom_type_scat_dispersion_imag
_atom_type_scat_source
C C .0033 .0016 'International Tables Vol C Tables 4.2.6.8 and 6.1.1.4'
H H .0000 .0000 'International Tables Vol C Tables 4.2.6.8 and 6.1.1.4'
N N .0061 .0033 'International Tables Vol C Tables 4.2.6.8 and 6.1.1.4'

loop_
_geom_angle_atom_site_label_1
_geom_angle_atom_site_label_2
_geom_angle_atom_site_label_3
_geom_angle
_geom_angle_publ_flag
C1 N1 H11 121.5(12) no
C1 N1 H12 121.5(13) no
H11 N1 H12 114.2(17) no
N1 C1 C2 124.95(13) yes
N1 C1 C7 116.14(12) yes
C2 C1 C7 118.88(13) yes
C1 C2 C14 117.97(13) yes
C1 C2 C2A 123.08(13) yes
C14 C2 C2A 118.95(13) yes
C3 C2A C2 129.63(14) yes
C3 C2A C5A 112.07(14) yes
C2 C2A C5A 118.29(12) yes
C2A C3 C4 111.59(15) yes
C2A C3 H3 124.1(13) no
C4 C3 H3 124.2(13) no
C3 C4 C5 103.36(14) no
C3 C4 H41 110.3(13) no
C5 C4 H41 112.6(13) no
C3 C4 H42 112.9(13) no
C5 C4 H42 110.0(12) no
H41 C4 H42 107.7(18) no
C4 C5 C5A 105.65(14) no
C4 C5 H51 107.9(12) no
C5A C5 H51 108.6(13) no
C4 C5 H52 114.0(11) no
C5A C5 H52 110.3(12) no
H51 C5 H52 110.1(16) no
C2A C5A C5 102.55(13) yes
C2A C5A C6 111.08(12) yes
C5 C5A C6 118.01(14) yes
C2A C5A H5A 107.4(10) no
C5 C5A H5A 110.1(11) no
C6 C5A H5A 107.2(10) no
C5A C6 C8 112.27(13) no
C5A C6 C11 112.41(12) no
C8 C6 C11 105.33(13) no
C5A C6 C7 105.94(12) yes
C8 C6 C7 110.54(12) no
C11 C6 C7 110.44(12) no
C13 C7 C12 105.92(12) no
C13 C7 C1 108.96(12) no
C12 C7 C1 109.10(12) no
C13 C7 C6 110.20(12) no
C12 C7 C6 108.47(12) no
C1 C7 C6 113.88(11) yes
C9 C8 C6 105.08(14) no
C9 C8 H81 109.8(12) no
C6 C8 H81 108.5(12) no
C9 C8 H82 114.2(12) no
C6 C8 H82 110.5(12) no
H81 C8 H82 108.5(17) no
C10 C9 C8 104.61(16) no
C10 C9 H91 107.6(16) no
C8 C9 H91 109.0(17) no
C10 C9 H92 108.6(15) no
C8 C9 H92 109.8(14) no
H91 C9 H92 117(2) no
C9 C10 C11 105.49(16) no
C9 C10 H101 108.6(13) no
C11 C10 H101 109.4(14) no
C9 C10 H102 114.6(15) no
C11 C10 H102 113.9(15) no
H101 C10 H102 105(2) no
C10 C11 C6 106.39(14) no
C10 C11 H111 112.7(11) no
C6 C11 H111 109.3(11) no
C10 C11 H112 111.8(12) no
C6 C11 H112 112.6(12) no
H111 C11 H112 104.2(16) no
N2 C12 C7 178.54(17) yes
N3 C13 C7 178.55(16) yes
N4 C14 C2 178.71(17) yes

loop_
_geom_bond_atom_site_label_1
_geom_bond_atom_site_label_2
_geom_bond_site_symmetry_1
_geom_bond_site_symmetry_2
_geom_bond_distance
_geom_bond_publ_flag
N1 C1 . . 1.338(2) yes
N1 H11 . . .933(19) no
N1 H12 . . .93(2) no
N2 C12 . . 1.133(2) yes
N3 C13 . . 1.139(2) yes
N4 C14 . . 1.142(2) yes
C1 C2 . . 1.370(2) yes
C1 C7 . . 1.540(2) yes
C2 C14 . . 1.428(2) yes
C2 C2A . . 1.441(2) yes
C2A C3 . . 1.341(2) yes
C2A C5A . . 1.503(2) yes
C3 C4 . . 1.496(3) no
C3 H3 . . .94(2) no
C4 C5 . . 1.541(3) no
C4 H41 . . .97(2) no
C4 H42 . . .95(2) no
C5 C5A . . 1.542(2) no
C5 H51 . . .98(2) no
C5 H52 . . 1.00(2) no
C5A C6 . . 1.545(2) yes
C5A H5A . . .993(18) no
C6 C8 . . 1.547(2) no
C6 C11 . . 1.553(2) no
C6 C7 . . 1.576(2) yes
C7 C13 . . 1.485(2) yes
C7 C12 . . 1.491(2) yes
C8 C9 . . 1.524(3) no
C8 H81 . . 1.00(2) no
C8 H82 . . 1.00(2) no
C9 C10 . . 1.502(3) no
C9 H91 . . 1.03(3) no
C9 H92 . . .95(2) no
C10 C11 . . 1.530(3) no
C10 H101 . . 1.07(3) no
C10 H102 . . .97(3) no
C11 H111 . . 1.02(2) no
C11 H112 . . 1.04(2) no

loop_
_geom_hbond_atom_site_label_D
_geom_hbond_atom_site_label_H
_geom_hbond_atom_site_label_A
_geom_hbond_site_symmetry_A
_geom_hbond_distance_DH
_geom_hbond_distance_HA
_geom_hbond_distance_DA
_geom_hbond_angle_DHA
N1 H11 N3 2_576 .93(2) 2.22(2) 3.052(2) 148(2)
N1 H12 N4 2_666 .93(2) 2.12(2) 3.038(2) 166(2)

loop_
_geom_torsion_atom_site_label_1
_geom_torsion_atom_site_label_2
_geom_torsion_atom_site_label_3
_geom_torsion_atom_site_label_4
_geom_torsion
_geom_torsion_publ_flag
N1 C1 C2 C14 -1.8(2) no
C7 C1 C2 C14 176.62(12) no
N1 C1 C2 C2A 179.46(14) no
C7 C1 C2 C2A -2.1(2) yes
C1 C2 C2A C3 174.53(16) yes
C14 C2 C2A C3 -4.2(2) no
C1 C2 C2A C5A -6.6(2) yes
C14 C2 C2A C5A 174.63(13) no
C2 C2A C3 C4 -179.36(15) no
C5A C2A C3 C4 1.7(2) no
C2A C3 C4 C5 12.0(2) yes
C3 C4 C5 C5A -20.37(18) yes
C3 C2A C5A C5 -14.64(18) yes
C2 C2A C5A C5 166.32(13) no
C3 C2A C5A C6 -141.62(14) no
C2 C2A C5A C6 39.34(18) yes
C4 C5 C5A C2A 21.11(17) yes
C4 C5 C5A C6 143.51(14) no
C2A C5A C6 C8 179.95(12) no
C5 C5A C6 C8 61.99(17) no
C2A C5A C6 C11 61.40(16) no
C5 C5A C6 C11 -56.56(18) no
C2A C5A C6 C7 -59.31(14) yes
C5 C5A C6 C7 -177.27(12) no
N1 C1 C7 C13 -80.16(16) no
C2 C1 C7 C13 101.30(15) no
N1 C1 C7 C12 35.05(17) no
C2 C1 C7 C12 -143.49(13) no
N1 C1 C7 C6 156.38(13) no
C2 C1 C7 C6 -22.16(18) yes
C5A C6 C7 C13 -71.26(14) no
C8 C6 C7 C13 50.60(16) no
C11 C6 C7 C13 166.77(12) no
C5A C6 C7 C12 173.21(11) no
C8 C6 C7 C12 -64.93(15) no
C11 C6 C7 C12 51.23(15) no
C5A C6 C7 C1 51.53(15) yes
C8 C6 C7 C1 173.39(12) no
C11 C6 C7 C1 -70.45(15) no
C5A C6 C8 C9 -102.10(17) no
C11 C6 C8 C9 20.55(19) no
C7 C6 C8 C9 139.85(15) no
C6 C8 C9 C10 -34.8(2) no
C8 C9 C10 C11 35.6(2) no
C9 C10 C11 C6 -22.5(2) no
C5A C6 C11 C10 123.49(16) no
C8 C6 C11 C10 .93(19) no
C7 C6 C11 C10 -118.43(16) no
C13 C7 C12 N2 -97(7) no
C1 C7 C12 N2 146(7) no
C6 C7 C12 N2 21(7) no
C12 C7 C13 N3 25(6) no
C1 C7 C13 N3 142(6) no
C6 C7 C13 N3 -92(6) no
C1 C2 C14 N4 -70(7) no
C2A C2 C14 N4 109(7) no

loop_
_cod_related_entry_id
_cod_related_entry_database
_cod_related_entry_code
1 ChemSpider 231714
